data_7124963
loop_
_publ_author_name
'Li, Zhongshu'
'Chen, Xiaodan'
'Li, Yaqi'
'Su, Cheng-Yong'
'Gr\"utzmacher, Hansj\"org'

_publ_section_title
;
 N-Heterocyclic carbene phosphaketene adducts as precursors to
 carbene-phosphinidene adducts and a rearranged \p-system.
;
_journal_issue 76
_journal_name_full 'Chemical communications (Cambridge, England)'
_journal_page_first 11343
_journal_page_last 11346
_journal_paper_doi 10.1039/c6cc05916c
_journal_volume 52
_journal_year 2016
_chemical_formula_moiety 'C46 H51 N2 O P Si'
_chemical_formula_sum 'C46 H51 N2 O P Si'
_chemical_formula_weight 706.95
_space_group_crystal_system triclinic
_space_group_IT_number 2
_space_group_name_Hall '-P 1'
_space_group_name_H-M_alt 'P -1'
_atom_sites_solution_hydrogens geom
_atom_sites_solution_primary direct
_audit_creation_date 2015-02-07
_audit_creation_method
;
Olex2 1.2
(compiled 2015.01.26 svn.r3150 for OlexSys, GUI svn.r4998)
;
_audit_update_record
;
2015-09-18 deposited with the CCDC.
2016-08-09 downloaded from the CCDC.
;
_cell_angle_alpha 85.360(4)
_cell_angle_beta 78.369(3)
_cell_angle_gamma 76.089(3)
_cell_formula_units_Z 2
_cell_length_a 9.4352(3)
_cell_length_b 12.6209(7)
_cell_length_c 17.8147(8)
_cell_measurement_reflns_used 7024
_cell_measurement_temperature 150.01(10)
_cell_measurement_theta_max 65.3490
_cell_measurement_theta_min 4.3470
_cell_volume 2015.71(16)
_computing_cell_refinement
;
CrysAlisPro, Agilent Technologies,
Version 1.171.36.32 (release 02-08-2013 CrysAlis171 .NET)
(compiled Aug  2 2013,16:46:58)
;
_computing_data_collection
;
CrysAlisPro, Agilent Technologies,
Version 1.171.36.32 (release 02-08-2013 CrysAlis171 .NET)
(compiled Aug  2 2013,16:46:58)
;
_computing_data_reduction
;
CrysAlisPro, Agilent Technologies,
Version 1.171.36.32 (release 02-08-2013 CrysAlis171 .NET)
(compiled Aug  2 2013,16:46:58)
;
_computing_molecular_graphics 'Olex2 (Dolomanov et al., 2009)'
_computing_publication_material 'Olex2 (Dolomanov et al., 2009)'
_computing_structure_refinement 'ShelXL (Sheldrick, 2008)'
_computing_structure_solution 'ShelXS (Sheldrick, 2008)'
_diffrn_ambient_temperature 150.01(10)
_diffrn_detector_area_resol_mean 10.6525
_diffrn_measured_fraction_theta_full 0.9855
_diffrn_measured_fraction_theta_max 0.9855
_diffrn_measurement_details
;
#__ type_ start__ end____ width___ exp.time_
  1 omega -110.00  -16.00   1.0000   10.0000
omega____ theta____ kappa____ phi______ frames
    -      -41.2474  -57.0000   30.0000 94

#__ type_ start__ end____ width___ exp.time_
  2 omega  -66.00   29.00   1.0000   10.0000
omega____ theta____ kappa____ phi______ frames
    -      -41.2474   57.0000 -180.0000 95

#__ type_ start__ end____ width___ exp.time_
  3 omega   29.00  103.00   1.0000   30.0000
omega____ theta____ kappa____ phi______ frames
    -       88.7932  -95.0000   90.0000 74

#__ type_ start__ end____ width___ exp.time_
  4 omega   72.00  160.00   1.0000   30.0000
omega____ theta____ kappa____ phi______ frames
    -       88.7932   45.0000   60.0000 88

#__ type_ start__ end____ width___ exp.time_
  5 omega   23.00  109.00   1.0000   30.0000
omega____ theta____ kappa____ phi______ frames
    -       88.7932  -95.0000 -180.0000 86

#__ type_ start__ end____ width___ exp.time_
  6 omega    8.00  108.00   1.0000   30.0000
omega____ theta____ kappa____ phi______ frames
    -       88.7932  -95.0000  -30.0000 100

#__ type_ start__ end____ width___ exp.time_
  7 omega   65.00  155.00   1.0000   30.0000
omega____ theta____ kappa____ phi______ frames
    -       88.7932   30.0000  150.0000 90

#__ type_ start__ end____ width___ exp.time_
  8 omega  109.00  160.00   1.0000   30.0000
omega____ theta____ kappa____ phi______ frames
    -       88.7932  125.0000   30.0000 51

#__ type_ start__ end____ width___ exp.time_
  9 omega   21.00   75.00   1.0000   30.0000
omega____ theta____ kappa____ phi______ frames
    -       88.7932  -30.0000  -60.0000 54

#__ type_ start__ end____ width___ exp.time_
 10 omega   14.00   82.00   1.0000   30.0000
omega____ theta____ kappa____ phi______ frames
    -       88.7932  -30.0000  150.0000 68
;
_diffrn_measurement_device_type 'SuperNova, Dual, Cu at zero, Atlas'
_diffrn_measurement_method '\w scans'
_diffrn_orient_matrix_UB_11 -0.0066548000
_diffrn_orient_matrix_UB_12 -0.0735902000
_diffrn_orient_matrix_UB_13 0.0733661000
_diffrn_orient_matrix_UB_21 -0.0362958000
_diffrn_orient_matrix_UB_22 -0.0880489000
_diffrn_orient_matrix_UB_23 -0.0432381000
_diffrn_orient_matrix_UB_31 0.1672524000
_diffrn_orient_matrix_UB_32 -0.0516152000
_diffrn_orient_matrix_UB_33 -0.0234968000
_diffrn_radiation_monochromator mirror
_diffrn_radiation_type CuK\a
_diffrn_radiation_wavelength 1.54184
_diffrn_reflns_av_R_equivalents 0.0622
_diffrn_reflns_av_unetI/netI 0.0395
_diffrn_reflns_Laue_measured_fraction_full 0.902
_diffrn_reflns_Laue_measured_fraction_max 0.950
_diffrn_reflns_limit_h_max 11
_diffrn_reflns_limit_h_min -5
_diffrn_reflns_limit_k_max 14
_diffrn_reflns_limit_k_min -14
_diffrn_reflns_limit_l_max 21
_diffrn_reflns_limit_l_min -20
_diffrn_reflns_number 10387
_diffrn_reflns_point_group_measured_fraction_full 0.902
_diffrn_reflns_point_group_measured_fraction_max 0.950
_diffrn_reflns_theta_full 67.684
_diffrn_reflns_theta_max 65.371
_diffrn_reflns_theta_min 3.610
_diffrn_source 'SuperNova (Cu) X-ray Source'
_exptl_absorpt_coefficient_mu 1.158
_exptl_absorpt_correction_type none
_exptl_crystal_colour 'clear yellowish yellow'
_exptl_crystal_colour_lustre clear
_exptl_crystal_colour_modifier yellowish
_exptl_crystal_colour_primary yellow
_exptl_crystal_density_diffrn 1.165
_exptl_crystal_F_000 756
_exptl_crystal_size_max 0.12
_exptl_crystal_size_mid 0.08
_exptl_crystal_size_min 0.05
_refine_diff_density_max 0.283
_refine_diff_density_min -0.494
_refine_diff_density_rms 0.061
_refine_ls_extinction_method none
_refine_ls_goodness_of_fit_ref 1.027
_refine_ls_hydrogen_treatment constr
_refine_ls_matrix_type full
_refine_ls_number_parameters 468
_refine_ls_number_reflns 6580
_refine_ls_number_restraints 0
_refine_ls_restrained_S_all 1.027
_refine_ls_R_factor_all 0.0534
_refine_ls_R_factor_gt 0.0510
_refine_ls_shift/su_max 0.000
_refine_ls_shift/su_mean 0.000
_refine_ls_structure_factor_coef Fsqd
_refine_ls_weighting_details 'w=1/[\s^2^(Fo^2^)+(0.0950P)^2^+0.6200P] where P=(Fo^2^+2Fc^2^)/3'
_refine_ls_weighting_scheme calc
_refine_ls_wR_factor_gt 0.1406
_refine_ls_wR_factor_ref 0.1445
_reflns_Friedel_coverage 0.000
_reflns_number_gt 6096
_reflns_number_total 6580
_reflns_threshold_expression 'I > 2\s(I)'
_cod_data_source_file c6cc05916c2.cif
_cod_data_source_block test1
_cod_database_code 7124963
_shelxl_version_number 2014-3
_chemical_oxdiff_formula 'C H N P O Si'
_shelx_space_group_comment
;
The symmetry employed for this shelxl refinement is uniquely defined
by the following loop, which should always be used as a source of
symmetry information in preference to the above space-group names.
They are only intended as comments.
;
_reflns_odcompleteness_completeness 98.55
_reflns_odcompleteness_iscentric 1
_reflns_odcompleteness_theta 61.08
_olex2_refinement_description
;
1. Fixed Uiso
 At 1.2 times of:
  All C(H) groups
 At 1.5 times of:
  All C(H,H,H) groups
2.a Ternary CH refined with riding coordinates:
 C15(H15), C24(H24), C27(H27), C12(H12)
2.b Aromatic/amide H refined with riding coordinates:
 C4(H4), C3(H3), C7(H7), C9(H9), C20(H20), C8(H8), C41(H41), C19(H19),
 C29(H29), C18(H18), C45(H45), C43(H43), C39(H39), C35(H35), C44(H44), C33(H33),
  C37(H37), C42(H42), C31(H31), C30(H30), C36(H36), C32(H32), C38(H38)
2.c Idealised Me refined as rotating group:
 C25(H25a,H25b,H25c), C14(H14a,H14b,H14c), C16(H16a,H16b,H16c), C11(H11a,H11b,
 H11c), C23(H23a,H23b,H23c), C28(H28a,H28b,H28c), C26(H26a,H26b,H26c), C13(H13a,
 H13b,H13c)
;
_olex2_submission_special_instructions 'No special instructions were received'

loop_
_space_group_symop_operation_xyz
'x, y, z'
'-x, -y, -z'

loop_
_atom_site_label
_atom_site_type_symbol
_atom_site_fract_x
_atom_site_fract_y
_atom_site_fract_z
_atom_site_U_iso_or_equiv
_atom_site_adp_type
_atom_site_occupancy
_atom_site_site_symmetry_order
_atom_site_calc_flag
_atom_site_refinement_flags_posn
P1 P 0.70008(5) 0.06522(4) 0.29684(3) 0.02693(15) Uani 1 1 d .
Si1 Si 0.62164(5) 0.28007(4) 0.20591(3) 0.02558(15) Uani 1 1 d .
N1 N 0.71579(14) -0.22747(11) 0.23031(8) 0.0204(3) Uani 1 1 d .
N2 N 0.48435(14) -0.16135(11) 0.28339(8) 0.0212(3) Uani 1 1 d .
C2 C 0.62285(17) -0.13684(13) 0.26654(9) 0.0196(3) Uani 1 1 d .
O1 O 0.67179(15) 0.14785(10) 0.22000(8) 0.0350(3) Uani 1 1 d .
C6 C 0.93685(18) -0.23559(14) 0.13064(10) 0.0248(4) Uani 1 1 d .
C4 C 0.63615(18) -0.30646(14) 0.22684(10) 0.0247(4) Uani 1 1 d .
H4 H 0.6744 -0.3749 0.2057 0.030 Uiso 1 1 calc R
C5 C 0.87567(17) -0.24605(13) 0.20797(10) 0.0218(3) Uani 1 1 d .
C10 C 0.96071(18) -0.27920(14) 0.26508(10) 0.0263(4) Uani 1 1 d .
C3 C 0.49455(18) -0.26555(14) 0.25954(10) 0.0243(4) Uani 1 1 d .
H3 H 0.4167 -0.3007 0.2653 0.029 Uiso 1 1 calc R
C22 C 0.35609(17) -0.09253(14) 0.32878(10) 0.0225(4) Uani 1 1 d .
C46 C 0.53795(19) 0.30467(15) 0.11783(10) 0.0280(4) Uani 1 1 d .
C17 C 0.25494(18) -0.01936(14) 0.29073(10) 0.0258(4) Uani 1 1 d .
C7 C 1.09208(19) -0.26474(15) 0.11013(11) 0.0306(4) Uani 1 1 d .
H7 H 1.1372 -0.2592 0.0589 0.037 Uiso 1 1 calc R
C9 C 1.1154(2) -0.30840(16) 0.24118(12) 0.0334(4) Uani 1 1 d .
H9 H 1.1758 -0.3327 0.2773 0.040 Uiso 1 1 calc R
C20 C 0.2234(2) -0.02741(16) 0.45099(11) 0.0326(4) Uani 1 1 d .
H20 H 0.2114 -0.0294 0.5042 0.039 Uiso 1 1 calc R
C15 C 0.84037(19) -0.19017(15) 0.07148(10) 0.0289(4) Uani 1 1 d .
H15 H 0.7470 -0.2139 0.0878 0.035 Uiso 1 1 calc R
C1 C 0.66062(18) -0.04667(14) 0.28523(10) 0.0273(4) Uani 1 1 d .
C24 C 0.27043(19) -0.01692(16) 0.20428(11) 0.0306(4) Uani 1 1 d .
H24 H 0.3303 -0.0883 0.1866 0.037 Uiso 1 1 calc R
C21 C 0.33983(19) -0.10195(15) 0.40851(10) 0.0270(4) Uani 1 1 d .
C40 C 0.4816(2) 0.34568(16) 0.28921(11) 0.0325(4) Uani 1 1 d .
C8 C 1.17906(19) -0.30154(16) 0.16474(12) 0.0339(4) Uani 1 1 d .
H8 H 1.2819 -0.3220 0.1498 0.041 Uiso 1 1 calc R
C41 C 0.5851(2) 0.23036(17) 0.05863(11) 0.0375(5) Uani 1 1 d .
H41 H 0.6565 0.1665 0.0639 0.045 Uiso 1 1 calc R
C19 C 0.1259(2) 0.04928(16) 0.41484(12) 0.0355(4) Uani 1 1 d .
H19 H 0.0504 0.0996 0.4439 0.043 Uiso 1 1 calc R
C34 C 0.7846(2) 0.34412(14) 0.19125(12) 0.0317(4) Uani 1 1 d .
C27 C 0.4406(2) -0.19130(16) 0.44899(10) 0.0333(4) Uani 1 1 d .
H27 H 0.5024 -0.2422 0.4102 0.040 Uiso 1 1 calc R
C29 C 0.8076(2) 0.42031(16) 0.13171(13) 0.0387(5) Uani 1 1 d .
H29 H 0.7439 0.4363 0.0967 0.046 Uiso 1 1 calc R
C18 C 0.13909(19) 0.05217(16) 0.33610(11) 0.0333(4) Uani 1 1 d .
H18 H 0.0699 0.1024 0.3130 0.040 Uiso 1 1 calc R
C45 C 0.4310(2) 0.39889(18) 0.10726(12) 0.0375(4) Uani 1 1 d .
H45 H 0.3969 0.4489 0.1461 0.045 Uiso 1 1 calc R
C25 C 0.1215(2) 0.00029(17) 0.17829(12) 0.0364(4) Uani 1 1 d .
H25A H 0.0682 -0.0519 0.2047 0.055 Uiso 1 1 calc GR
H25B H 0.1387 -0.0093 0.1240 0.055 Uiso 1 1 calc GR
H25C H 0.0641 0.0728 0.1899 0.055 Uiso 1 1 calc GR
C12 C 0.8900(2) -0.28697(16) 0.34890(11) 0.0330(4) Uani 1 1 d .
H12 H 0.7910 -0.2377 0.3556 0.040 Uiso 1 1 calc R
C43 C 0.4223(2) 0.3457(2) -0.01740(12) 0.0447(5) Uani 1 1 d .
H43 H 0.3845 0.3595 -0.0625 0.054 Uiso 1 1 calc R
C39 C 0.4918(3) 0.44172(18) 0.31844(13) 0.0469(5) Uani 1 1 d .
H39 H 0.5719 0.4727 0.2978 0.056 Uiso 1 1 calc R
C35 C 0.3607(2) 0.3010(2) 0.32177(12) 0.0442(5) Uani 1 1 d .
H35 H 0.3516 0.2364 0.3036 0.053 Uiso 1 1 calc R
C44 C 0.3738(2) 0.4204(2) 0.04026(13) 0.0473(5) Uani 1 1 d .
H44 H 0.3033 0.4846 0.0342 0.057 Uiso 1 1 calc R
C14 C 0.9078(3) -0.2311(2) -0.00896(12) 0.0445(5) Uani 1 1 d .
H14A H 0.9924 -0.2009 -0.0295 0.067 Uiso 1 1 calc GR
H14B H 0.8350 -0.2088 -0.0413 0.067 Uiso 1 1 calc GR
H14C H 0.9384 -0.3093 -0.0069 0.067 Uiso 1 1 calc GR
C16 C 0.8018(3) -0.06569(18) 0.07037(13) 0.0458(5) Uani 1 1 d .
H16A H 0.7589 -0.0410 0.1213 0.069 Uiso 1 1 calc GR
H16B H 0.7318 -0.0382 0.0371 0.069 Uiso 1 1 calc GR
H16C H 0.8904 -0.0394 0.0519 0.069 Uiso 1 1 calc GR
C11 C 0.8681(3) -0.4023(2) 0.37124(14) 0.0551(6) Uani 1 1 d .
H11A H 0.8100 -0.4220 0.3385 0.083 Uiso 1 1 calc GR
H11B H 0.8172 -0.4043 0.4236 0.083 Uiso 1 1 calc GR
H11C H 0.9632 -0.4528 0.3657 0.083 Uiso 1 1 calc GR
C23 C 0.3541(2) 0.0684(2) 0.16633(13) 0.0497(6) Uani 1 1 d .
H23A H 0.2965 0.1399 0.1808 0.075 Uiso 1 1 calc GR
H23B H 0.3707 0.0635 0.1116 0.075 Uiso 1 1 calc GR
H23C H 0.4480 0.0556 0.1826 0.075 Uiso 1 1 calc GR
C28 C 0.3496(3) -0.25540(18) 0.50789(13) 0.0462(5) Uani 1 1 d .
H28A H 0.2918 -0.2083 0.5482 0.069 Uiso 1 1 calc GR
H28B H 0.4153 -0.3154 0.5290 0.069 Uiso 1 1 calc GR
H28C H 0.2844 -0.2829 0.4835 0.069 Uiso 1 1 calc GR
C33 C 0.8839(3) 0.3202(2) 0.24113(18) 0.0581(7) Uani 1 1 d .
H33 H 0.8722 0.2691 0.2811 0.070 Uiso 1 1 calc R
C37 C 0.2661(4) 0.4485(3) 0.40885(14) 0.0720(10) Uani 1 1 d .
H37 H 0.1940 0.4832 0.4484 0.086 Uiso 1 1 calc R
C26 C 0.5447(2) -0.14633(18) 0.48662(12) 0.0412(5) Uani 1 1 d .
H26A H 0.5997 -0.1049 0.4492 0.062 Uiso 1 1 calc GR
H26B H 0.6124 -0.2058 0.5069 0.062 Uiso 1 1 calc GR
H26C H 0.4873 -0.1000 0.5274 0.062 Uiso 1 1 calc GR
C42 C 0.5258(3) 0.25142(19) -0.00813(12) 0.0449(5) Uani 1 1 d .
H42 H 0.5570 0.2009 -0.0467 0.054 Uiso 1 1 calc R
C13 C 0.9759(3) -0.2495(2) 0.40165(13) 0.0536(6) Uani 1 1 d .
H13A H 1.0711 -0.2993 0.3994 0.080 Uiso 1 1 calc GR
H13B H 0.9211 -0.2481 0.4533 0.080 Uiso 1 1 calc GR
H13C H 0.9895 -0.1777 0.3854 0.080 Uiso 1 1 calc GR
C31 C 1.0189(3) 0.4489(2) 0.1733(2) 0.0718(10) Uani 1 1 d .
H31 H 1.0964 0.4842 0.1680 0.086 Uiso 1 1 calc R
C30 C 0.9238(3) 0.4730(2) 0.12346(16) 0.0552(7) Uani 1 1 d .
H30 H 0.9362 0.5246 0.0838 0.066 Uiso 1 1 calc R
C36 C 0.2534(3) 0.3529(3) 0.38162(14) 0.0645(9) Uani 1 1 d .
H36 H 0.1730 0.3227 0.4032 0.077 Uiso 1 1 calc R
C32 C 1.0012(3) 0.3722(3) 0.2318(2) 0.0807(11) Uani 1 1 d .
H32 H 1.0679 0.3551 0.2654 0.097 Uiso 1 1 calc R
C38 C 0.3843(4) 0.4922(2) 0.37797(15) 0.0709(9) Uani 1 1 d .
H38 H 0.3930 0.5564 0.3969 0.085 Uiso 1 1 calc R

loop_
_atom_site_aniso_label
_atom_site_aniso_U_11
_atom_site_aniso_U_22
_atom_site_aniso_U_33
_atom_site_aniso_U_23
_atom_site_aniso_U_13
_atom_site_aniso_U_12
P1 0.0265(3) 0.0241(3) 0.0314(3) -0.00507(18) -0.00609(19) -0.00646(18)
Si1 0.0231(3) 0.0213(3) 0.0313(3) -0.00198(19) -0.00320(19) -0.00433(19)
N1 0.0129(6) 0.0203(7) 0.0270(7) -0.0058(5) -0.0007(5) -0.0028(5)
N2 0.0122(6) 0.0231(7) 0.0262(7) -0.0046(5) -0.0007(5) -0.0014(5)
C2 0.0145(7) 0.0203(8) 0.0216(8) -0.0001(6) -0.0013(6) -0.0012(6)
O1 0.0417(7) 0.0244(7) 0.0369(7) -0.0026(5) -0.0034(6) -0.0063(6)
C6 0.0191(8) 0.0231(8) 0.0317(9) -0.0066(7) -0.0013(7) -0.0047(6)
C4 0.0207(8) 0.0235(8) 0.0303(9) -0.0080(7) -0.0022(7) -0.0056(7)
C5 0.0120(7) 0.0196(8) 0.0315(9) -0.0054(6) 0.0004(6) -0.0016(6)
C10 0.0179(8) 0.0251(9) 0.0343(9) -0.0032(7) -0.0034(7) -0.0024(7)
C3 0.0177(8) 0.0255(9) 0.0308(9) -0.0054(7) -0.0031(6) -0.0069(6)
C22 0.0124(7) 0.0244(8) 0.0275(9) -0.0046(7) 0.0013(6) -0.0012(6)
C46 0.0233(8) 0.0319(9) 0.0299(9) -0.0019(7) 0.0006(7) -0.0132(7)
C17 0.0154(8) 0.0286(9) 0.0310(9) -0.0008(7) -0.0020(7) -0.0027(7)
C7 0.0202(8) 0.0333(10) 0.0354(10) -0.0070(8) 0.0050(7) -0.0069(7)
C9 0.0184(9) 0.0375(10) 0.0435(11) -0.0004(8) -0.0077(8) -0.0038(7)
C20 0.0279(9) 0.0367(10) 0.0287(9) -0.0080(8) 0.0015(7) -0.0023(8)
C15 0.0236(9) 0.0346(10) 0.0264(9) -0.0042(7) -0.0008(7) -0.0046(7)
C1 0.0171(8) 0.0245(9) 0.0361(10) -0.0042(7) 0.0021(7) -0.0016(7)
C24 0.0211(9) 0.0366(10) 0.0308(9) 0.0013(7) -0.0063(7) 0.0000(7)
C21 0.0216(8) 0.0297(9) 0.0277(9) -0.0046(7) -0.0023(7) -0.0032(7)
C40 0.0293(9) 0.0329(10) 0.0298(9) 0.0013(7) -0.0062(7) 0.0033(8)
C8 0.0150(8) 0.0358(10) 0.0473(11) -0.0056(8) 0.0011(8) -0.0034(7)
C41 0.0395(11) 0.0352(11) 0.0364(10) -0.0048(8) 0.0014(8) -0.0116(9)
C19 0.0219(9) 0.0375(11) 0.0400(11) -0.0111(8) 0.0046(8) 0.0018(8)
C34 0.0226(9) 0.0217(9) 0.0493(11) -0.0093(8) -0.0058(8) -0.0003(7)
C27 0.0345(10) 0.0333(10) 0.0266(9) -0.0039(7) -0.0054(8) 0.0035(8)
C29 0.0328(10) 0.0314(10) 0.0487(12) -0.0134(9) 0.0090(9) -0.0109(8)
C18 0.0185(8) 0.0329(10) 0.0422(11) -0.0017(8) -0.0037(7) 0.0044(7)
C45 0.0309(10) 0.0442(11) 0.0352(10) -0.0050(8) -0.0064(8) -0.0029(8)
C25 0.0286(10) 0.0424(11) 0.0413(11) 0.0013(9) -0.0137(8) -0.0086(8)
C12 0.0222(9) 0.0396(11) 0.0324(10) 0.0005(8) -0.0052(7) 0.0015(8)
C43 0.0447(12) 0.0638(15) 0.0340(11) 0.0032(10) -0.0116(9) -0.0271(11)
C39 0.0616(14) 0.0312(11) 0.0390(11) -0.0052(9) -0.0049(10) 0.0041(10)
C35 0.0292(10) 0.0621(14) 0.0347(11) 0.0023(10) -0.0043(8) -0.0007(9)
C44 0.0380(11) 0.0601(15) 0.0427(12) 0.0016(10) -0.0143(9) -0.0049(10)
C14 0.0459(12) 0.0522(13) 0.0314(11) -0.0112(9) -0.0045(9) -0.0024(10)
C16 0.0587(14) 0.0364(11) 0.0364(11) -0.0028(9) -0.0115(10) 0.0031(10)
C11 0.0562(14) 0.0591(15) 0.0461(13) 0.0132(11) -0.0035(11) -0.0157(12)
C23 0.0387(12) 0.0794(17) 0.0398(12) 0.0152(11) -0.0139(9) -0.0310(12)
C28 0.0608(14) 0.0376(12) 0.0392(11) 0.0031(9) -0.0112(10) -0.0092(10)
C33 0.0457(13) 0.0412(13) 0.097(2) -0.0009(13) -0.0373(13) -0.0086(10)
C37 0.0758(19) 0.0727(19) 0.0297(12) 0.0026(12) 0.0046(12) 0.0424(16)
C26 0.0361(10) 0.0481(12) 0.0371(11) -0.0022(9) -0.0131(9) 0.0004(9)
C42 0.0576(13) 0.0523(13) 0.0307(10) -0.0090(9) 0.0007(9) -0.0289(11)
C13 0.0476(13) 0.0760(17) 0.0383(12) -0.0104(11) -0.0128(10) -0.0096(12)
C31 0.0345(13) 0.0587(17) 0.123(3) -0.0456(18) 0.0143(15) -0.0217(12)
C30 0.0450(13) 0.0441(13) 0.0734(17) -0.0265(12) 0.0238(12) -0.0252(11)
C36 0.0335(12) 0.100(2) 0.0376(12) 0.0185(14) 0.0026(10) 0.0132(13)
C32 0.0405(14) 0.073(2) 0.141(3) -0.032(2) -0.0423(17) -0.0052(14)
C38 0.105(2) 0.0447(14) 0.0393(13) -0.0103(11) -0.0054(15) 0.0250(15)

loop_
_atom_type_symbol
_atom_type_description
_atom_type_scat_dispersion_real
_atom_type_scat_dispersion_imag
_atom_type_scat_source
C C 0.0181 0.0091 'International Tables Vol C Tables 4.2.6.8 and 6.1.1.4'
H H 0.0000 0.0000 'International Tables Vol C Tables 4.2.6.8 and 6.1.1.4'
N N 0.0311 0.0180 'International Tables Vol C Tables 4.2.6.8 and 6.1.1.4'
O O 0.0492 0.0322 'International Tables Vol C Tables 4.2.6.8 and 6.1.1.4'
Si Si 0.2541 0.3302 'International Tables Vol C Tables 4.2.6.8 and 6.1.1.4'
P P 0.2955 0.4335 'International Tables Vol C Tables 4.2.6.8 and 6.1.1.4'

loop_
_geom_angle_atom_site_label_1
_geom_angle_atom_site_label_2
_geom_angle_atom_site_label_3
_geom_angle
C1 P1 O1 108.44(8)
O1 Si1 C46 107.25(8)
O1 Si1 C40 111.41(8)
O1 Si1 C34 111.27(8)
C46 Si1 C40 109.53(8)
C46 Si1 C34 109.20(8)
C34 Si1 C40 108.16(9)
C2 N1 C4 110.11(13)
C2 N1 C5 125.76(13)
C4 N1 C5 123.66(13)
C2 N2 C3 109.94(13)
C2 N2 C22 122.95(14)
C3 N2 C22 126.57(13)
N1 C2 N2 104.57(13)
C1 C2 N1 127.57(14)
C1 C2 N2 127.77(14)
Si1 O1 P1 134.51(9)
C5 C6 C7 116.97(16)
C5 C6 C15 121.63(14)
C7 C6 C15 121.35(16)
C3 C4 N1 107.38(15)
C6 C5 N1 118.50(15)
C6 C5 C10 123.51(15)
C10 C5 N1 117.90(15)
C5 C10 C9 116.99(16)
C5 C10 C12 121.94(15)
C9 C10 C12 121.04(17)
C4 C3 N2 107.98(14)
C17 C22 N2 118.47(15)
C21 C22 N2 118.23(14)
C21 C22 C17 123.29(15)
C41 C46 Si1 120.93(15)
C45 C46 Si1 121.45(14)
C45 C46 C41 117.58(18)
C22 C17 C24 121.79(15)
C18 C17 C22 116.89(16)
C18 C17 C24 121.31(16)
C8 C7 C6 120.94(17)
C8 C9 C10 120.75(18)
C19 C20 C21 120.65(18)
C6 C15 C14 114.03(15)
C6 C15 C16 110.35(16)
C14 C15 C16 110.35(17)
C2 C1 P1 172.67(16)
C17 C24 C25 113.02(15)
C17 C24 C23 111.16(17)
C23 C24 C25 110.64(16)
C22 C21 C27 122.39(15)
C20 C21 C22 117.22(16)
C20 C21 C27 120.36(16)
C39 C40 Si1 121.34(16)
C39 C40 C35 118.10(19)
C35 C40 Si1 120.51(16)
C9 C8 C7 120.76(16)
C42 C41 C46 120.5(2)
C18 C19 C20 120.81(17)
C29 C34 Si1 121.44(15)
C33 C34 Si1 120.88(17)
C33 C34 C29 117.6(2)
C21 C27 C28 111.00(16)
C21 C27 C26 112.32(16)
C28 C27 C26 110.38(17)
C30 C29 C34 121.5(2)
C19 C18 C17 120.88(17)
C44 C45 C46 121.8(2)
C10 C12 C11 110.73(17)
C10 C12 C13 112.63(17)
C13 C12 C11 111.58(19)
C42 C43 C44 120.0(2)
C38 C39 C40 121.0(3)
C40 C35 C36 120.2(3)
C43 C44 C45 119.5(2)
C34 C33 C32 120.5(3)
C38 C37 C36 120.0(2)
C43 C42 C41 120.6(2)
C30 C31 C32 120.3(2)
C31 C30 C29 119.7(3)
C37 C36 C35 120.2(3)
C31 C32 C33 120.3(3)
C37 C38 C39 120.5(3)

loop_
_geom_bond_atom_site_label_1
_geom_bond_atom_site_label_2
_geom_bond_distance
P1 O1 1.6778(14)
P1 C1 1.5832(18)
Si1 O1 1.6347(13)
Si1 C46 1.8668(19)
Si1 C40 1.8749(19)
Si1 C34 1.8671(19)
N1 C2 1.379(2)
N1 C4 1.397(2)
N1 C5 1.446(2)
N2 C2 1.384(2)
N2 C3 1.390(2)
N2 C22 1.444(2)
C2 C1 1.355(2)
C6 C5 1.391(2)
C6 C7 1.400(2)
C6 C15 1.518(2)
C4 C3 1.339(2)
C5 C10 1.397(2)
C10 C9 1.401(2)
C10 C12 1.513(3)
C22 C17 1.400(2)
C22 C21 1.396(2)
C46 C41 1.400(3)
C46 C45 1.389(3)
C17 C24 1.516(3)
C17 C18 1.397(3)
C7 C8 1.379(3)
C9 C8 1.378(3)
C20 C21 1.395(3)
C20 C19 1.381(3)
C15 C14 1.523(3)
C15 C16 1.524(3)
C24 C25 1.528(2)
C24 C23 1.522(3)
C21 C27 1.525(2)
C40 C39 1.389(3)
C40 C35 1.395(3)
C41 C42 1.394(3)
C19 C18 1.381(3)
C34 C29 1.393(3)
C34 C33 1.384(3)
C27 C28 1.525(3)
C27 C26 1.526(3)
C29 C30 1.391(3)
C45 C44 1.388(3)
C12 C11 1.528(3)
C12 C13 1.525(3)
C43 C44 1.384(3)
C43 C42 1.368(3)
C39 C38 1.387(3)
C35 C36 1.396(3)
C33 C32 1.394(4)
C37 C36 1.376(5)
C37 C38 1.359(5)
C31 C30 1.353(5)
C31 C32 1.376(5)
